data_7706460
loop_
_publ_author_name
'Tang, Yongxing'
'Li, Kejia'
'Chinnam, Ajay Kumar'
'Staples, Richard J.'
'Shreeve, Jean'ne M.'

_publ_section_title
;
 Mono-N-oxidation of heterocycle-fused pyrimidines.
;
_journal_issue 6
_journal_name_full 'Dalton transactions (Cambridge, England : 2003)'
_journal_page_first 2143
_journal_page_last 2148
_journal_paper_doi 10.1039/d0dt03260c
_journal_volume 50
_journal_year 2021
_chemical_formula_moiety 'Cl, C4 H6 N7 O, 2(H2 O)'
_chemical_formula_sum 'C4 H10 Cl N7 O3'
_chemical_formula_weight 239.64
_space_group_crystal_system monoclinic
_space_group_IT_number 14
_space_group_name_Hall '-P 2yn'
_space_group_name_H-M_alt 'P 1 21/n 1'
_atom_sites_solution_hydrogens difmap
_atom_sites_solution_primary dual
_audit_creation_date 2020-11-02
_audit_creation_method
;
Olex2 1.3-alpha
(compiled 2020.10.28 svn.r5b043f8a for OlexSys, GUI svn.r6176)
;
_audit_update_record
;
2020-11-03 deposited with the CCDC.	2021-01-19 downloaded from the CCDC.
;
_cell_angle_alpha 90
_cell_angle_beta 95.961(4)
_cell_angle_gamma 90
_cell_formula_units_Z 4
_cell_length_a 8.3157(4)
_cell_length_b 9.2267(4)
_cell_length_c 12.9583(6)
_cell_measurement_reflns_used 4640
_cell_measurement_temperature 100.00(10)
_cell_measurement_theta_max 75.9140
_cell_measurement_theta_min 5.8740
_cell_volume 988.87(8)
_computing_cell_refinement 'CrysAlisPro 1.171.40.84a (Rigaku OD, 2020)'
_computing_data_collection 'CrysAlisPro 1.171.40.84a (Rigaku OD, 2020)'
_computing_data_reduction 'CrysAlisPro 1.171.40.84a (Rigaku OD, 2020)'
_computing_molecular_graphics 'Olex2 1.3-alpha (Dolomanov et al., 2009)'
_computing_publication_material 'Olex2 1.3-alpha (Dolomanov et al., 2009)'
_computing_structure_refinement 'SHELXL 2018/3 (Sheldrick, 2015)'
_computing_structure_solution 'SHELXT  (Sheldrick, 2015)'
_diffrn_ambient_environment N~2~
_diffrn_ambient_temperature 100.00(10)
_diffrn_detector 'Hybrid Pixel Array Detector'
_diffrn_detector_area_resol_mean 10.0000
_diffrn_detector_type HyPix
_diffrn_measured_fraction_theta_full 0.998
_diffrn_measured_fraction_theta_max 0.970
_diffrn_measurement_details
;
List of Runs (angles in degrees, time in seconds):

  # Type    Start    End  Width  t~exp~   \w     \q     \k     \f   Frames
#--------------------------------------------------------------------------
  1  \w     50.00  75.00   0.50    0.05    --   47.45  68.00 115.00   50
  2  \w     89.00 130.00   0.50    0.16    --  107.11  68.00 115.00   82
  3  \w    137.00 174.00   0.50    0.16    --  107.11  57.00 150.00   74
  4  \w    137.00 170.00   0.50    0.16    --  107.11  68.00 115.00   66
  5  \w    128.00 158.00   0.50    0.16    --  107.11  57.00 -30.00   60
  6  \w    140.00 168.00   0.50    0.16    --  107.11  57.00-150.00   56
  7  \w    142.00 168.00   0.50    0.16    --  107.11  37.00-120.00   52
  8  \w    114.00 141.00   0.50    0.16    --  107.11  37.00-120.00   54
  9  \w     95.00 139.00   0.50    0.16    --  107.11  19.00-150.00   88
 10  \w    117.00 147.00   0.50    0.16    --  107.11  37.00-150.00   60
 11  \w     95.00 135.00   0.50    0.16    --  107.11  19.00 -60.00   80
 12  \w    114.00 178.00   0.50    0.16    --  107.11  37.00   0.00  128
 13  \w    123.00 178.00   0.50    0.16    --  107.11  37.00  30.00  110
 14  \w     97.00 174.00   0.50    0.16    --  107.11  19.00  90.00  154
 15  \w    -41.00 -16.00   0.50    0.16    --  -86.25  37.00 -60.00   50
 16  \w    -56.00 -30.00   0.50    0.05    --  -47.45 125.00-150.00   52
 17  \w    -79.00 -18.00   0.50    0.16    --  -86.25  68.00 115.00  122
 18  \w   -157.00-132.00   0.50    0.16    --  -86.25 -77.00 -60.00   50
 19  \w   -156.00-130.00   0.50    0.16    --  -86.25 -37.00 -60.00   52
 20  \w   -119.00 -88.00   0.50    0.16    --  -86.25 -30.00-148.73   62
 21  \w   -112.00 -28.00   0.50    0.05    --  -47.45 -68.00 -18.00  168
 22  \w   -117.00 -84.00   0.50    0.16    --  -86.25 -29.00-171.90   66
 23  \w   -131.00 -90.00   0.50    0.16    --  -86.25 -68.00 -18.00   82
 24  \w   -109.00 -80.00   0.50    0.16    --  -86.25 -29.00 169.72   58
 25  \w   -155.00 -75.00   0.50    0.16    --  -86.25 -26.00 137.18  160
 26  \w   -141.00-116.00   0.50    0.16    --  -86.25 -29.00 169.72   50
 27  \w   -159.00-133.00   0.50    0.16    --  -86.25 -77.00 120.00   52
 28  \w   -105.00 -77.00   0.50    0.16    --  -86.25 -24.00-141.79   56
 29  \w    -27.00  26.00   0.50    0.05    --  -47.45  19.00 120.00  106
 30  \w    -14.00  16.00   0.50    0.05    --  -47.45  68.00 115.00   60
 31  \w    -64.00 -26.00   0.50    0.05    --  -47.45  68.00 115.00   76
 32  \w    -61.00  15.00   0.50    0.05    --  -47.45  57.00 -30.00  152
 33  \w     52.00  95.00   0.50    0.16    --  107.11 -99.00  60.00   86
 34  \w     35.00  63.00   0.50    0.16    --  107.11 -57.00  30.00   56
 35  \w     39.00  96.00   0.50    0.16    --  107.11 -77.00 -30.00  114
 36  \w     69.00  95.00   0.50    0.16    --  107.11 -77.00  30.00   52
 37  \w     43.00  76.00   0.50    0.16    --  107.11 -68.00 -18.00   66
 38  \w     35.00  60.00   0.50    0.16    --  107.11 -57.00 120.00   50
 39  \w     38.00  63.00   0.50    0.16    --  107.11 -57.00 150.00   50
 40  \w     38.00  63.00   0.50    0.16    --  107.11 -57.00   0.00   50
 41  \w     14.00  39.00   0.50    0.05    --   47.45 -68.00 -18.00   50
 42  \w     36.00  65.00   0.50    0.16    --  107.11 -57.00-150.00   58
 43  \w     35.00  60.00   0.50    0.16    --  107.11 -57.00-180.00   50
;
_diffrn_measurement_device 'four-circle diffractometer'
_diffrn_measurement_device_type 'XtaLAB Synergy, Dualflex, HyPix'
_diffrn_measurement_method '\w scans'
_diffrn_orient_matrix_type 'CrysAlisPro convention (1999,Acta A55,543-557)'
_diffrn_orient_matrix_UB_11 0.0976490000
_diffrn_orient_matrix_UB_12 -0.0850789000
_diffrn_orient_matrix_UB_13 -0.0743834000
_diffrn_orient_matrix_UB_21 -0.1479510000
_diffrn_orient_matrix_UB_22 -0.0973138000
_diffrn_orient_matrix_UB_23 -0.0306276000
_diffrn_orient_matrix_UB_31 -0.0567468000
_diffrn_orient_matrix_UB_32 0.1057762000
_diffrn_orient_matrix_UB_33 -0.0884595000
_diffrn_radiation_monochromator mirror
_diffrn_radiation_probe x-ray
_diffrn_radiation_type 'Cu K\a'
_diffrn_radiation_wavelength 1.54184
_diffrn_reflns_av_R_equivalents 0.0557
_diffrn_reflns_av_unetI/netI 0.0353
_diffrn_reflns_Laue_measured_fraction_full 0.998
_diffrn_reflns_Laue_measured_fraction_max 0.970
_diffrn_reflns_limit_h_max 10
_diffrn_reflns_limit_h_min -10
_diffrn_reflns_limit_k_max 11
_diffrn_reflns_limit_k_min -11
_diffrn_reflns_limit_l_max 15
_diffrn_reflns_limit_l_min -16
_diffrn_reflns_number 11264
_diffrn_reflns_point_group_measured_fraction_full 0.998
_diffrn_reflns_point_group_measured_fraction_max 0.970
_diffrn_reflns_theta_full 67.684
_diffrn_reflns_theta_max 77.347
_diffrn_reflns_theta_min 5.898
_diffrn_source 'micro-focus sealed X-ray tube'
_diffrn_source_current 1
_diffrn_source_type 'PhotonJet (Cu) X-ray Source'
_diffrn_source_voltage 50
_exptl_absorpt_coefficient_mu 3.531
_exptl_absorpt_correction_T_max 1.000
_exptl_absorpt_correction_T_min 0.579
_exptl_absorpt_correction_type gaussian
_exptl_absorpt_process_details
;
CrysAlisPro 1.171.40.84a (Rigaku Oxford Diffraction, 2020)
Numerical absorption correction based on gaussian integration over
a multifaceted crystal model
Empirical absorption correction using spherical harmonics,
implemented in SCALE3 ABSPACK scaling algorithm.
;
_exptl_crystal_colour yellow
_exptl_crystal_colour_primary yellow
_exptl_crystal_density_diffrn 1.610
_exptl_crystal_description plate
_exptl_crystal_F_000 496
_exptl_crystal_recrystallization_method 'used as received'
_exptl_crystal_size_max 0.214
_exptl_crystal_size_mid 0.146
_exptl_crystal_size_min 0.053
_refine_diff_density_max 0.417
_refine_diff_density_min -0.439
_refine_diff_density_rms 0.078
_refine_ls_extinction_method none
_refine_ls_goodness_of_fit_ref 1.080
_refine_ls_hydrogen_treatment refall
_refine_ls_matrix_type full
_refine_ls_number_parameters 176
_refine_ls_number_reflns 2044
_refine_ls_number_restraints 0
_refine_ls_restrained_S_all 1.080
_refine_ls_R_factor_all 0.0448
_refine_ls_R_factor_gt 0.0417
_refine_ls_shift/su_max 0.001
_refine_ls_shift/su_mean 0.000
_refine_ls_structure_factor_coef Fsqd
_refine_ls_weighting_details 'w=1/[\s^2^(Fo^2^)+(0.0625P)^2^+0.6790P] where P=(Fo^2^+2Fc^2^)/3'
_refine_ls_weighting_scheme calc
_refine_ls_wR_factor_gt 0.1129
_refine_ls_wR_factor_ref 0.1168
_reflns_Friedel_coverage 0.000
_reflns_number_gt 1862
_reflns_number_total 2044
_reflns_threshold_expression 'I > 2\s(I)'
_cod_data_source_file d0dt03260c1.cif
_cod_data_source_block js920f_y
_cod_depositor_comments 'Adding full bibliography for 7706457--7706460.cif.'
_cod_original_cell_volume 988.87(7)
_cod_database_code 7706460
_shelx_shelxl_version_number 2018/3
_chemical_oxdiff_formula C4H5N7O
_chemical_oxdiff_usercomment 'YT5 '
_shelx_space_group_comment
;
The symmetry employed for this shelxl refinement is uniquely defined
by the following loop, which should always be used as a source of
symmetry information in preference to the above space-group names.
They are only intended as comments.
;
_shelx_estimated_absorpt_t_max 0.835
_shelx_estimated_absorpt_t_min 0.519
_reflns_odcompleteness_completeness 100.00
_reflns_odcompleteness_iscentric 1
_reflns_odcompleteness_theta 66.97
_olex2_refinement_description
;
;
_olex2_diffrn_ambient_temperature_device 'Oxford Cryosystems'
_olex2_exptl_crystal_mounting_method 'The crystal was mounted on a nylon loop with paratone oil'
_olex2_submission_original_sample_id YT-5
_olex2_submission_special_instructions 'No special instructions were received'
_oxdiff_exptl_absorpt_empirical_details
;
Empirical correction (ABSPACK) includes:
- Absorption correction using spherical harmonics
- Frame scaling
;
_oxdiff_exptl_absorpt_empirical_full_max 1.760
_oxdiff_exptl_absorpt_empirical_full_min 0.710

loop_
_space_group_symop_operation_xyz
'x, y, z'
'-x+1/2, y+1/2, -z+1/2'
'-x, -y, -z'
'x-1/2, -y-1/2, z-1/2'

loop_
_atom_site_label
_atom_site_type_symbol
_atom_site_fract_x
_atom_site_fract_y
_atom_site_fract_z
_atom_site_U_iso_or_equiv
_atom_site_adp_type
_atom_site_occupancy
_atom_site_site_symmetry_order
_atom_site_calc_flag
_atom_site_refinement_flags_posn
_atom_site_refinement_flags_adp
_atom_site_refinement_flags_occupancy
_atom_site_disorder_assembly
_atom_site_disorder_group
Cl1 Cl 0.97380(6) 0.50323(5) 0.75754(4) 0.02559(19) Uani 1 1 d . . . . .
O1 O 0.65588(18) 0.24081(15) 0.54839(11) 0.0243(3) Uani 1 1 d . . . . .
N1 N 0.6687(2) 0.38857(17) 0.56148(13) 0.0212(4) Uani 1 1 d . . . . .
N2 N 0.5867(2) 0.59272(18) 0.65623(13) 0.0225(4) Uani 1 1 d . . . . .
N3 N 0.6896(2) 0.81267(19) 0.58587(14) 0.0236(4) Uani 1 1 d . . . . .
H3 H 0.650(3) 0.880(3) 0.624(2) 0.028(6) Uiso 1 1 d . . . . .
N4 N 0.7814(2) 0.84635(19) 0.50802(13) 0.0252(4) Uani 1 1 d . . . . .
N5 N 0.8197(2) 0.72684(18) 0.46226(13) 0.0237(4) Uani 1 1 d . . . . .
N6 N 0.8197(2) 0.3934(2) 0.42133(14) 0.0244(4) Uani 1 1 d . . . . .
H6A H 0.812(3) 0.301(3) 0.410(2) 0.034(7) Uiso 1 1 d . . . . .
H6B H 0.872(3) 0.441(3) 0.376(2) 0.034(7) Uiso 1 1 d . . . . .
N7 N 0.5237(2) 0.3586(2) 0.70227(14) 0.0252(4) Uani 1 1 d . . . . .
H7A H 0.528(4) 0.261(4) 0.694(2) 0.048(8) Uiso 1 1 d . . . . .
H7B H 0.468(4) 0.393(3) 0.750(2) 0.040(8) Uiso 1 1 d . . . . .
C1 C 0.7523(2) 0.4631(2) 0.49335(14) 0.0208(4) Uani 1 1 d . . . . .
C2 C 0.5921(2) 0.4498(2) 0.64219(15) 0.0218(4) Uani 1 1 d . . . . .
C3 C 0.6690(2) 0.6680(2) 0.59020(15) 0.0214(4) Uani 1 1 d . . . . .
C4 C 0.7518(2) 0.6149(2) 0.51116(15) 0.0207(4) Uani 1 1 d . . . . .
O2 O 0.8136(2) 0.09775(16) 0.36285(13) 0.0262(3) Uani 1 1 d . . . . .
H2A H 0.725(4) 0.079(3) 0.332(2) 0.034(7) Uiso 1 1 d . . . . .
H2B H 0.835(4) 0.038(4) 0.408(3) 0.057(10) Uiso 1 1 d . . . . .
O3 O 0.57923(19) 0.65435(17) 0.86555(12) 0.0265(3) Uani 1 1 d . . . . .
H3A H 0.504(3) 0.712(3) 0.874(2) 0.027(7) Uiso 1 1 d . . . . .
H3B H 0.557(5) 0.647(4) 0.794(3) 0.074(12) Uiso 1 1 d . . . . .
H1 H 0.747(4) 0.202(4) 0.583(3) 0.052(9) Uiso 1 1 d . . . . .

loop_
_atom_site_aniso_label
_atom_site_aniso_U_11
_atom_site_aniso_U_22
_atom_site_aniso_U_33
_atom_site_aniso_U_23
_atom_site_aniso_U_13
_atom_site_aniso_U_12
Cl1 0.0254(3) 0.0246(3) 0.0274(3) 0.00264(17) 0.0058(2) -0.00086(17)
O1 0.0282(8) 0.0170(7) 0.0281(7) -0.0003(5) 0.0044(6) -0.0025(5)
N1 0.0232(8) 0.0167(8) 0.0241(8) 0.0006(6) 0.0037(6) -0.0012(6)
N2 0.0232(8) 0.0232(9) 0.0217(8) 0.0005(6) 0.0046(6) 0.0004(6)
N3 0.0257(9) 0.0186(8) 0.0270(8) -0.0006(7) 0.0046(7) 0.0005(6)
N4 0.0293(9) 0.0211(9) 0.0254(9) -0.0012(6) 0.0047(7) 0.0011(7)
N5 0.0258(9) 0.0205(8) 0.0250(8) 0.0010(6) 0.0040(7) 0.0002(6)
N6 0.0255(9) 0.0221(9) 0.0264(9) 0.0019(7) 0.0061(7) -0.0020(7)
N7 0.0264(9) 0.0243(9) 0.0258(9) 0.0014(7) 0.0069(7) 0.0006(7)
C1 0.0194(9) 0.0223(10) 0.0205(9) 0.0018(7) 0.0007(7) -0.0001(7)
C2 0.0200(9) 0.0229(10) 0.0219(9) 0.0003(8) -0.0003(7) 0.0015(7)
C3 0.0197(9) 0.0234(10) 0.0212(9) -0.0003(7) 0.0020(7) 0.0030(7)
C4 0.0203(9) 0.0215(10) 0.0204(9) 0.0013(7) 0.0029(7) -0.0005(7)
O2 0.0265(8) 0.0232(8) 0.0290(8) 0.0027(6) 0.0033(6) 0.0000(6)
O3 0.0307(8) 0.0246(8) 0.0249(7) -0.0024(6) 0.0063(6) -0.0014(6)

loop_
_atom_type_symbol
_atom_type_description
_atom_type_scat_dispersion_real
_atom_type_scat_dispersion_imag
_atom_type_scat_source
C C 0.0181 0.0091 'International Tables Vol C Tables 4.2.6.8 and 6.1.1.4'
H H 0.0000 0.0000 'International Tables Vol C Tables 4.2.6.8 and 6.1.1.4'
Cl Cl 0.3639 0.7018 'International Tables Vol C Tables 4.2.6.8 and 6.1.1.4'
N N 0.0311 0.0180 'International Tables Vol C Tables 4.2.6.8 and 6.1.1.4'
O O 0.0492 0.0322 'International Tables Vol C Tables 4.2.6.8 and 6.1.1.4'

loop_
_exptl_crystal_face_index_h
_exptl_crystal_face_index_k
_exptl_crystal_face_index_l
_exptl_crystal_face_perp_dist
2 0 1 0.0255
-2 0 -1 0.0275
-2 -5 5 0.1087
2 4 -5 0.0938
0 3 7 0.0785
0 -3 -7 0.0661
0 6 -3 0.0987
0 -6 3 0.1055
3 0 6 0.0468
-4 2 5 0.0549
5 -2 -4 0.0570
3 0 -7 0.0704
-2 4 -5 0.0780

loop_
_geom_angle_atom_site_label_1
_geom_angle_atom_site_label_2
_geom_angle_atom_site_label_3
_geom_angle
_geom_angle_site_symmetry_1
_geom_angle_site_symmetry_3
_geom_angle_publ_flag
N1 O1 H1 106(2) . . ?
O1 N1 C2 117.19(16) . . ?
C1 N1 O1 117.20(16) . . ?
C1 N1 C2 125.59(17) . . ?
C2 N2 C3 113.46(16) . . ?
N4 N3 H3 121.8(18) . . ?
C3 N3 H3 128.3(18) . . ?
C3 N3 N4 109.89(17) . . ?
N5 N4 N3 108.98(16) . . ?
N4 N5 C4 107.18(16) . . ?
H6A N6 H6B 114(3) . . ?
C1 N6 H6A 125.0(19) . . ?
C1 N6 H6B 120.6(19) . . ?
H7A N7 H7B 119(3) . . ?
C2 N7 H7A 122(2) . . ?
C2 N7 H7B 119(2) . . ?
N1 C1 C4 112.43(17) . . ?
N6 C1 N1 119.94(19) . . ?
N6 C1 C4 127.63(19) . . ?
N2 C2 N1 121.75(18) . . ?
N7 C2 N1 116.23(18) . . ?
N7 C2 N2 122.00(18) . . ?
N2 C3 N3 127.89(18) . . ?
N2 C3 C4 127.96(19) . . ?
N3 C3 C4 104.16(17) . . ?
N5 C4 C1 131.51(18) . . ?
N5 C4 C3 109.79(18) . . ?
C3 C4 C1 118.70(18) . . ?
H2A O2 H2B 109(3) . . ?
H3A O3 H3B 95(3) . . ?

loop_
_geom_bond_atom_site_label_1
_geom_bond_atom_site_label_2
_geom_bond_distance
_geom_bond_site_symmetry_2
_geom_bond_publ_flag
O1 N1 1.377(2) . ?
O1 H1 0.91(4) . ?
N1 C1 1.365(3) . ?
N1 C2 1.399(3) . ?
N2 C2 1.332(3) . ?
N2 C3 1.343(3) . ?
N3 H3 0.88(3) . ?
N3 N4 1.363(2) . ?
N3 C3 1.348(3) . ?
N4 N5 1.307(2) . ?
N5 C4 1.364(3) . ?
N6 H6A 0.87(3) . ?
N6 H6B 0.88(3) . ?
N6 C1 1.307(3) . ?
N7 H7A 0.91(3) . ?
N7 H7B 0.87(3) . ?
N7 C2 1.315(3) . ?
C1 C4 1.420(3) . ?
C3 C4 1.382(3) . ?
O2 H2A 0.82(3) . ?
O2 H2B 0.81(4) . ?
O3 H3A 0.84(3) . ?
O3 H3B 0.92(4) . ?

loop_
_geom_hbond_atom_site_label_D
_geom_hbond_atom_site_label_H
_geom_hbond_atom_site_label_A
_geom_hbond_distance_DH
_geom_hbond_distance_HA
_geom_hbond_distance_DA
_geom_hbond_angle_DHA
_geom_hbond_site_symmetry_A
_geom_hbond_publ_flag
N6 H6A O2 0.87(3) 1.97(3) 2.830(2) 170(3) . yes
N7 H7B O2 0.87(3) 2.05(3) 2.881(2) 160(3) 4_566 yes
O2 H2B N4 0.81(4) 2.26(4) 3.016(2) 155(3) 1_545 yes
O3 H3A N5 0.84(3) 2.08(3) 2.827(2) 148(2) 4_576 yes
O3 H3B N2 0.92(4) 1.90(4) 2.778(2) 158(4) . yes
O1 H1 O3 0.91(4) 1.59(4) 2.494(2) 171(3) 2_646 yes

loop_
_geom_torsion_atom_site_label_1
_geom_torsion_atom_site_label_2
_geom_torsion_atom_site_label_3
_geom_torsion_atom_site_label_4
_geom_torsion
_geom_torsion_site_symmetry_1
_geom_torsion_site_symmetry_2
_geom_torsion_site_symmetry_3
_geom_torsion_site_symmetry_4
_geom_torsion_publ_flag
O1 N1 C1 N6 -1.8(3) . . . . ?
O1 N1 C1 C4 177.39(16) . . . . ?
O1 N1 C2 N2 -174.72(17) . . . . ?
O1 N1 C2 N7 4.3(2) . . . . ?
N1 C1 C4 N5 179.75(19) . . . . ?
N1 C1 C4 C3 -1.0(3) . . . . ?
N2 C3 C4 N5 -179.75(18) . . . . ?
N2 C3 C4 C1 0.8(3) . . . . ?
N3 N4 N5 C4 0.0(2) . . . . ?
N3 C3 C4 N5 0.3(2) . . . . ?
N3 C3 C4 C1 -179.16(17) . . . . ?
N4 N3 C3 N2 179.78(18) . . . . ?
N4 N3 C3 C4 -0.2(2) . . . . ?
N4 N5 C4 C1 179.1(2) . . . . ?
N4 N5 C4 C3 -0.2(2) . . . . ?
N6 C1 C4 N5 -1.1(4) . . . . ?
N6 C1 C4 C3 178.17(19) . . . . ?
C1 N1 C2 N2 3.9(3) . . . . ?
C1 N1 C2 N7 -177.10(18) . . . . ?
C2 N1 C1 N6 179.55(18) . . . . ?
C2 N1 C1 C4 -1.2(3) . . . . ?
C2 N2 C3 N3 -178.43(19) . . . . ?
C2 N2 C3 C4 1.6(3) . . . . ?
C3 N2 C2 N1 -3.8(3) . . . . ?
C3 N2 C2 N7 177.33(18) . . . . ?
C3 N3 N4 N5 0.1(2) . . . . ?

loop_
_exptl_oxdiff_crystal_face_indexfrac_h
_exptl_oxdiff_crystal_face_indexfrac_k
_exptl_oxdiff_crystal_face_indexfrac_l
_exptl_oxdiff_crystal_face_x
_exptl_oxdiff_crystal_face_y
_exptl_oxdiff_crystal_face_z
2.0000 -0.0000 1.0000 0.1209 -0.3265 -0.2020
-2.0000 0.0000 -1.0000 -0.1209 0.3265 0.2020
-1.7508 -4.5105 5.0394 -0.1621 0.5436 -0.8235
2.2891 4.4667 -4.6311 0.1880 -0.6315 0.7522
0.0455 3.3776 6.9092 -0.7968 -0.5470 -0.2565
-0.2283 -2.6515 -7.4622 0.7584 0.5204 0.3926
-0.0653 5.6292 -2.8182 -0.2757 -0.4518 0.8484
0.0622 -5.6318 2.8089 0.2763 0.4528 -0.8477
3.1863 0.1144 6.2415 -0.1629 -0.6737 -0.7208
-4.0000 2.0000 5.0000 -0.9327 0.2440 -0.0038
5.0000 -2.0000 -4.0000 0.9559 -0.4226 -0.1414
3.0000 0.0000 -7.0000 0.8136 -0.2295 0.4490
-2.0000 4.0000 -5.0000 -0.1637 0.0598 0.9789
